data_1553186
loop_
_publ_author_name
'Zeng, Yao-Fu'
'Tan, Dong-Hang'
'Chen, Yunyun'
'Lv, Wen-Xin'
'Liu, Xu-Ge'
'Li, Qingjiang'
'Wang, Honggen'

_publ_section_title
;
 Direct radical trifluoromethylthiolation and thiocyanation of aryl
 alkynoate esters: mild and facile synthesis of 3-trifluoromethylthiolated
 and 3-thiocyanated coumarins
;
_journal_issue 11
_journal_name_full 'Organic Chemistry Frontiers'
_journal_page_first 1511
_journal_paper_doi 10.1039/C5QO00271K
_journal_volume 2
_journal_year 2015
_chemical_formula_moiety 'C16 H8 Br F3 O2 S'
_chemical_formula_sum 'C16 H8 Br F3 O2 S'
_chemical_formula_weight 401.19
_space_group_crystal_system monoclinic
_space_group_IT_number 14
_space_group_name_Hall '-P 2yn'
_space_group_name_H-M_alt 'P 1 21/n 1'
_atom_sites_solution_hydrogens geom
_atom_sites_solution_primary direct
_atom_sites_solution_secondary difmap
_audit_creation_date 2015-06-18
_audit_creation_method
;
Olex2 1.2
(compiled 2015.01.26 svn.r3150 for OlexSys, GUI svn.r4998)
;
_audit_update_record
;
2015-06-27 deposited with the CCDC.
2015-09-16 downloaded from the CCDC.
;
_cell_angle_alpha 90.00
_cell_angle_beta 91.2584(11)
_cell_angle_gamma 90.00
_cell_formula_units_Z 4
_cell_length_a 12.9202(2)
_cell_length_b 7.94120(10)
_cell_length_c 14.2105(2)
_cell_measurement_reflns_used 5049
_cell_measurement_temperature 103(2)
_cell_measurement_theta_max 71.6510
_cell_measurement_theta_min 3.0850
_cell_volume 1457.67(4)
_computing_cell_refinement
;
CrysAlisPro, Agilent Technologies,
Version 1.171.37.34 (release 22-05-2014 CrysAlis171 .NET)
(compiled May 22 2014,16:03:01)
;
_computing_data_collection
;
CrysAlisPro, Agilent Technologies,
Version 1.171.37.34 (release 22-05-2014 CrysAlis171 .NET)
(compiled May 22 2014,16:03:01)
;
_computing_data_reduction
;
CrysAlisPro, Agilent Technologies,
Version 1.171.37.34 (release 22-05-2014 CrysAlis171 .NET)
(compiled May 22 2014,16:03:01)
;
_computing_molecular_graphics 'Olex2 (Dolomanov et al., 2009)'
_computing_publication_material 'Olex2 (Dolomanov et al., 2009)'
_computing_structure_refinement 'XL (Sheldrick, 2008)'
_computing_structure_solution 'XS (Sheldrick, 2008)'
_diffrn_ambient_temperature 103(2)
_diffrn_detector 'CCD plate'
_diffrn_detector_area_resol_mean 8.2417
_diffrn_detector_type Onyx
_diffrn_measured_fraction_theta_full 0.958
_diffrn_measured_fraction_theta_max 0.958
_diffrn_measurement_details
;
#__ type_ start__ end____ width___ exp.time_
  1 omega    8.00   89.00   1.0000    1.0000
omega____ theta____ kappa____ phi______ frames
    -       42.2034   77.0000   60.0000 81

#__ type_ start__ end____ width___ exp.time_
  2 omega   72.00  178.00   1.0000    1.5000
omega____ theta____ kappa____ phi______ frames
    -      100.0000   77.0000  150.0000 106

#__ type_ start__ end____ width___ exp.time_
  3 omega  113.00  177.00   1.0000    1.5000
omega____ theta____ kappa____ phi______ frames
    -      100.0000   77.0000 -120.0000 64

#__ type_ start__ end____ width___ exp.time_
  4 omega   99.00  129.00   1.0000    1.5000
omega____ theta____ kappa____ phi______ frames
    -      100.0000   77.0000 -180.0000 30

#__ type_ start__ end____ width___ exp.time_
  5 omega   69.00   95.00   1.0000    1.5000
omega____ theta____ kappa____ phi______ frames
    -      100.0000   77.0000 -180.0000 26

#__ type_ start__ end____ width___ exp.time_
  6 omega   72.00  175.00   1.0000    1.5000
omega____ theta____ kappa____ phi______ frames
    -      100.0000   77.0000 -150.0000 103

#__ type_ start__ end____ width___ exp.time_
  7 omega   10.00  107.00   1.0000    1.0000
omega____ theta____ kappa____ phi______ frames
    -       42.2034   77.0000 -180.0000 97

#__ type_ start__ end____ width___ exp.time_
  8 omega -124.00  -69.00   1.0000    1.5000
omega____ theta____ kappa____ phi______ frames
    -      -95.0000   77.0000  -30.0000 55

#__ type_ start__ end____ width___ exp.time_
  9 omega -122.00  -55.00   1.0000    1.5000
omega____ theta____ kappa____ phi______ frames
    -      -95.0000   77.0000   90.0000 67
;
_diffrn_measurement_device 'four-circle diffractometer'
_diffrn_measurement_device_type 'Xcalibur, Onyx, Nova'
_diffrn_measurement_method '\w scans'
_diffrn_orient_matrix_UB_11 -0.1098704000
_diffrn_orient_matrix_UB_12 -0.0495336000
_diffrn_orient_matrix_UB_13 0.0297811000
_diffrn_orient_matrix_UB_21 0.0461074000
_diffrn_orient_matrix_UB_22 -0.1382148000
_diffrn_orient_matrix_UB_23 0.0645398000
_diffrn_orient_matrix_UB_31 0.0068527000
_diffrn_orient_matrix_UB_32 0.1267170000
_diffrn_orient_matrix_UB_33 0.0818240000
_diffrn_radiation_monochromator mirror
_diffrn_radiation_probe x-ray
_diffrn_radiation_type CuK\a
_diffrn_radiation_wavelength 1.54184
_diffrn_reflns_av_R_equivalents 0.0280
_diffrn_reflns_av_unetI/netI 0.0273
_diffrn_reflns_limit_h_max 12
_diffrn_reflns_limit_h_min -15
_diffrn_reflns_limit_k_max 9
_diffrn_reflns_limit_k_min -9
_diffrn_reflns_limit_l_max 17
_diffrn_reflns_limit_l_min -12
_diffrn_reflns_number 5748
_diffrn_reflns_theta_full 71.65
_diffrn_reflns_theta_max 71.65
_diffrn_reflns_theta_min 4.68
_diffrn_source 'sealed X-ray tube'
_diffrn_source_type 'Nova (Cu) X-ray Source'
_exptl_absorpt_coefficient_mu 5.575
_exptl_absorpt_correction_T_max 1.00000
_exptl_absorpt_correction_T_min 0.29482
_exptl_absorpt_correction_type multi-scan
_exptl_absorpt_process_details
;
CrysAlisPro, Agilent Technologies,
Version 1.171.37.34 (release 22-05-2014 CrysAlis171 .NET)
(compiled May 22 2014,16:03:01)
Empirical absorption correction using spherical harmonics,
 implemented in SCALE3 ABSPACK scaling algorithm.
;
_exptl_crystal_density_diffrn 1.828
_exptl_crystal_density_method 'not measured'
_exptl_crystal_F_000 792
_exptl_crystal_size_max 0.3
_exptl_crystal_size_mid 0.2
_exptl_crystal_size_min 0.2
_refine_diff_density_max 1.182
_refine_diff_density_min -0.748
_refine_diff_density_rms 0.115
_refine_ls_extinction_method none
_refine_ls_goodness_of_fit_ref 1.099
_refine_ls_hydrogen_treatment constr
_refine_ls_matrix_type full
_refine_ls_number_parameters 208
_refine_ls_number_reflns 2725
_refine_ls_number_restraints 0
_refine_ls_restrained_S_all 1.099
_refine_ls_R_factor_all 0.0402
_refine_ls_R_factor_gt 0.0390
_refine_ls_shift/su_max 0.001
_refine_ls_shift/su_mean 0.000
_refine_ls_structure_factor_coef Fsqd
_refine_ls_weighting_details 'calc w=1/[\s^2^(Fo^2^)+(0.0773P)^2^+0.6099P] where P=(Fo^2^+2Fc^2^)/3'
_refine_ls_weighting_scheme calc
_refine_ls_wR_factor_gt 0.1079
_refine_ls_wR_factor_ref 0.1093
_reflns_number_gt 2623
_reflns_number_total 2725
_reflns_threshold_expression >2sigma(I)
_cod_data_source_file c5qo00271k2.cif
_cod_data_source_block zyf_150615
_cod_database_code 1553186
_reflns_odcompleteness_completeness 98.97
_reflns_odcompleteness_iscentric 1
_reflns_odcompleteness_theta 66.97
_olex2_refinement_description
;
1. Fixed Uiso
 At 1.2 times of:
  All C(H) groups
2.a Aromatic/amide H refined with riding coordinates:
 C11(H11), C13(H13), C14(H14), C15(H15), C17(H17), C18(H18), C19(H19), C22(H22)
;
_olex2_submission_special_instructions 'No special instructions were received'

loop_
_space_group_symop_id
_space_group_symop_operation_xyz
1 'x, y, z'
2 '-x+1/2, y+1/2, -z+1/2'
3 '-x, -y, -z'
4 'x-1/2, -y-1/2, z-1/2'

loop_
_atom_site_label
_atom_site_type_symbol
_atom_site_fract_x
_atom_site_fract_y
_atom_site_fract_z
_atom_site_U_iso_or_equiv
_atom_site_adp_type
_atom_site_occupancy
_atom_site_calc_flag
_atom_site_refinement_flags_posn
Br1 Br 0.748267(19) 0.01605(4) 0.292355(17) 0.01933(15) Uani 1 d .
S2 S 1.31769(4) -0.33799(7) 0.54888(4) 0.01457(18) Uani 1 d .
F1 F 1.25577(12) -0.62013(19) 0.46755(11) 0.0241(3) Uani 1 d .
O2 O 1.01106(12) -0.2947(2) 0.50787(11) 0.0157(4) Uani 1 d .
F3 F 1.41130(13) -0.6172(2) 0.52765(11) 0.0288(4) Uani 1 d .
F4 F 1.37695(15) -0.4948(2) 0.39581(12) 0.0287(4) Uani 1 d .
O5 O 1.10648(14) -0.4405(2) 0.60858(11) 0.0182(4) Uani 1 d .
C6 C 0.8851(2) -0.0347(3) 0.33273(17) 0.0152(5) Uani 1 d .
C7 C 1.00059(18) -0.1858(3) 0.43357(15) 0.0131(5) Uani 1 d .
C8 C 1.28095(18) -0.0953(3) 0.37513(16) 0.0131(5) Uani 1 d .
C9 C 1.10597(18) -0.3446(3) 0.54337(15) 0.0134(5) Uani 1 d .
C10 C 1.18946(18) -0.1659(3) 0.42336(15) 0.0127(5) Uani 1 d .
C11 C 1.0673(2) -0.0006(3) 0.3172(2) 0.0159(6) Uani 1 d .
H11 H 1.1229 0.0495 0.2876 0.019 Uiso 1 calc R
C12 C 1.3403(2) -0.5249(3) 0.48113(19) 0.0169(5) Uani 1 d .
C13 C 1.4524(2) 0.0349(3) 0.28397(19) 0.0184(5) Uani 1 d .
H13 H 1.5099 0.0777 0.2537 0.022 Uiso 1 calc R
C14 C 1.29571(18) -0.1301(3) 0.27953(16) 0.0157(5) Uani 1 d .
H14 H 1.2482 -0.1964 0.2463 0.019 Uiso 1 calc R
C15 C 0.89996(18) -0.1485(3) 0.40540(16) 0.0153(5) Uani 1 d .
H15 H 0.8440 -0.1985 0.4345 0.018 Uiso 1 calc R
C16 C 1.19769(17) -0.2743(3) 0.49711(15) 0.0126(5) Uani 1 d .
C17 C 1.43766(19) 0.0707(3) 0.37785(18) 0.0191(5) Uani 1 d .
H17 H 1.4846 0.1390 0.4105 0.023 Uiso 1 calc R
C18 C 0.9677(2) 0.0415(3) 0.28815(17) 0.0172(5) Uani 1 d .
H18 H 0.9563 0.1190 0.2400 0.021 Uiso 1 calc R
C19 C 1.3525(2) 0.0048(3) 0.4238(2) 0.0158(5) Uani 1 d .
H19 H 1.3435 0.0278 0.4873 0.019 Uiso 1 calc R
C21 C 1.08681(17) -0.1167(3) 0.38978(15) 0.0121(4) Uani 1 d .
C22 C 1.38147(19) -0.0653(4) 0.23463(16) 0.0177(5) Uani 1 d .
H22 H 1.3915 -0.0889 0.1714 0.021 Uiso 1 calc R

loop_
_atom_site_aniso_label
_atom_site_aniso_U_11
_atom_site_aniso_U_22
_atom_site_aniso_U_33
_atom_site_aniso_U_23
_atom_site_aniso_U_13
_atom_site_aniso_U_12
Br1 0.0136(2) 0.0274(2) 0.0165(2) -0.00360(9) -0.00874(13) 0.00543(9)
S2 0.0118(3) 0.0185(3) 0.0132(3) -0.0008(2) -0.0055(2) 0.0005(2)
F1 0.0198(8) 0.0224(8) 0.0299(8) -0.0047(6) -0.0020(6) -0.0053(6)
O2 0.0112(8) 0.0236(9) 0.0121(8) 0.0044(7) -0.0027(6) -0.0008(7)
F3 0.0258(8) 0.0297(9) 0.0303(8) -0.0025(7) -0.0112(6) 0.0125(7)
F4 0.0311(10) 0.0391(10) 0.0160(9) -0.0036(6) 0.0063(7) -0.0016(7)
O5 0.0168(9) 0.0250(9) 0.0125(8) 0.0046(7) -0.0039(6) -0.0026(8)
C6 0.0130(12) 0.0205(12) 0.0119(12) -0.0067(9) -0.0054(9) 0.0040(9)
C7 0.0153(11) 0.0156(11) 0.0083(10) -0.0028(9) -0.0016(8) -0.0011(9)
C8 0.0113(11) 0.0149(11) 0.0129(10) 0.0014(9) -0.0016(8) 0.0023(9)
C9 0.0123(11) 0.0176(12) 0.0102(10) -0.0020(9) -0.0033(8) -0.0005(9)
C10 0.0128(11) 0.0145(11) 0.0106(10) -0.0047(8) -0.0026(8) -0.0003(9)
C11 0.0165(14) 0.0182(12) 0.0131(13) 0.0003(8) -0.0001(10) 0.0004(9)
C12 0.0145(13) 0.0200(12) 0.0162(13) -0.0003(9) -0.0028(10) 0.0017(9)
C13 0.0129(13) 0.0211(13) 0.0212(13) 0.0048(10) 0.0024(10) 0.0006(10)
C14 0.0135(11) 0.0205(12) 0.0131(11) 0.0000(9) -0.0032(9) 0.0011(9)
C15 0.0120(11) 0.0215(12) 0.0124(11) -0.0036(9) -0.0015(8) -0.0021(9)
C16 0.0091(10) 0.0180(11) 0.0106(10) -0.0031(9) -0.0038(8) 0.0000(9)
C17 0.0137(12) 0.0197(12) 0.0238(13) 0.0005(10) -0.0035(9) -0.0037(10)
C18 0.0188(13) 0.0210(12) 0.0116(11) 0.0018(9) -0.0030(9) 0.0044(10)
C19 0.0143(13) 0.0182(12) 0.0149(13) -0.0021(8) -0.0015(10) 0.0011(9)
C21 0.0111(10) 0.0147(11) 0.0103(10) -0.0031(9) -0.0025(8) -0.0004(9)
C22 0.0149(12) 0.0252(13) 0.0129(11) 0.0022(10) 0.0006(9) 0.0014(11)

loop_
_atom_type_symbol
_atom_type_description
_atom_type_scat_dispersion_real
_atom_type_scat_dispersion_imag
_atom_type_scat_source
C C 0.0181 0.0091 'International Tables Vol C Tables 4.2.6.8 and 6.1.1.4'
H H 0.0000 0.0000 'International Tables Vol C Tables 4.2.6.8 and 6.1.1.4'
O O 0.0492 0.0322 'International Tables Vol C Tables 4.2.6.8 and 6.1.1.4'
Br Br -0.6763 1.2805 'International Tables Vol C Tables 4.2.6.8 and 6.1.1.4'
S S 0.3331 0.5567 'International Tables Vol C Tables 4.2.6.8 and 6.1.1.4'
F F 0.0727 0.0534 'International Tables Vol C Tables 4.2.6.8 and 6.1.1.4'

loop_
_geom_angle_atom_site_label_1
_geom_angle_atom_site_label_2
_geom_angle_atom_site_label_3
_geom_angle
C16 S2 C12 99.45(12)
C7 O2 C9 122.50(18)
C15 C6 Br1 118.64(19)
C15 C6 C18 122.0(2)
C18 C6 Br1 119.4(2)
O2 C7 C15 115.7(2)
O2 C7 C21 121.6(2)
C15 C7 C21 122.6(2)
C14 C8 C10 119.9(2)
C19 C8 C10 120.8(2)
C19 C8 C14 119.4(2)
O2 C9 C16 116.5(2)
O5 C9 O2 117.1(2)
O5 C9 C16 126.4(2)
C16 C10 C8 123.0(2)
C16 C10 C21 118.6(2)
C21 C10 C8 118.4(2)
C18 C11 H11 119.0
C18 C11 C21 122.0(2)
C21 C11 H11 119.0
F1 C12 S2 113.69(18)
F3 C12 S2 107.80(18)
F3 C12 F1 108.1(2)
F4 C12 S2 113.87(18)
F4 C12 F1 106.0(2)
F4 C12 F3 107.1(2)
C17 C13 H13 120.0
C17 C13 C22 120.0(2)
C22 C13 H13 120.0
C8 C14 H14 120.1
C22 C14 C8 119.9(2)
C22 C14 H14 120.1
C6 C15 C7 118.0(2)
C6 C15 H15 121.0
C7 C15 H15 121.0
C9 C16 S2 114.19(17)
C10 C16 S2 123.59(18)
C10 C16 C9 122.2(2)
C13 C17 H17 119.9
C13 C17 C19 120.2(2)
C19 C17 H17 119.9
C6 C18 H18 120.8
C11 C18 C6 118.5(2)
C11 C18 H18 120.8
C8 C19 C17 120.3(2)
C8 C19 H19 119.9
C17 C19 H19 119.9
C7 C21 C10 118.6(2)
C7 C21 C11 116.9(2)
C11 C21 C10 124.5(2)
C13 C22 H22 119.9
C14 C22 C13 120.2(2)
C14 C22 H22 119.9

loop_
_geom_bond_atom_site_label_1
_geom_bond_atom_site_label_2
_geom_bond_distance
Br1 C6 1.891(3)
S2 C12 1.797(3)
S2 C16 1.775(2)
F1 C12 1.339(3)
O2 C7 1.369(3)
O2 C9 1.374(3)
F3 C12 1.337(3)
F4 C12 1.333(3)
O5 C9 1.200(3)
C6 C15 1.382(4)
C6 C18 1.391(4)
C7 C15 1.384(3)
C7 C21 1.400(3)
C8 C10 1.489(3)
C8 C14 1.403(3)
C8 C19 1.392(4)
C9 C16 1.477(3)
C10 C16 1.359(3)
C10 C21 1.453(3)
C11 H11 0.9300
C11 C18 1.383(4)
C11 C21 1.402(3)
C13 H13 0.9300
C13 C17 1.382(4)
C13 C22 1.392(4)
C14 H14 0.9300
C14 C22 1.390(3)
C15 H15 0.9300
C17 H17 0.9300
C17 C19 1.394(4)
C18 H18 0.9300
C19 H19 0.9300
C22 H22 0.9300

loop_
_geom_torsion_atom_site_label_1
_geom_torsion_atom_site_label_2
_geom_torsion_atom_site_label_3
_geom_torsion_atom_site_label_4
_geom_torsion
Br1 C6 C15 C7 179.34(17)
Br1 C6 C18 C11 -178.37(19)
O2 C7 C15 C6 177.9(2)
O2 C7 C21 C10 1.4(3)
O2 C7 C21 C11 -177.2(2)
O2 C9 C16 S2 177.95(16)
O2 C9 C16 C10 0.1(3)
O5 C9 C16 S2 -2.1(3)
O5 C9 C16 C10 -180.0(2)
C7 O2 C9 O5 -180.0(2)
C7 O2 C9 C16 0.0(3)
C8 C10 C16 S2 3.0(3)
C8 C10 C16 C9 -179.3(2)
C8 C10 C21 C7 178.6(2)
C8 C10 C21 C11 -3.0(3)
C8 C14 C22 C13 -0.4(4)
C9 O2 C7 C15 179.5(2)
C9 O2 C7 C21 -0.8(3)
C10 C8 C14 C22 -179.5(2)
C10 C8 C19 C17 -179.7(2)
C12 S2 C16 C9 90.05(18)
C12 S2 C16 C10 -92.1(2)
C13 C17 C19 C8 -1.0(4)
C14 C8 C10 C16 118.0(3)
C14 C8 C10 C21 -61.9(3)
C14 C8 C19 C17 0.4(4)
C15 C6 C18 C11 0.9(4)
C15 C7 C21 C10 -178.9(2)
C15 C7 C21 C11 2.5(3)
C16 S2 C12 F1 -42.4(2)
C16 S2 C12 F3 -162.16(17)
C16 S2 C12 F4 79.1(2)
C16 C10 C21 C7 -1.3(3)
C16 C10 C21 C11 177.2(2)
C17 C13 C22 C14 -0.2(4)
C18 C6 C15 C7 0.0(4)
C18 C11 C21 C7 -1.4(4)
C18 C11 C21 C10 -179.9(2)
C19 C8 C10 C16 -61.9(3)
C19 C8 C10 C21 118.3(3)
C19 C8 C14 C22 0.3(4)
C21 C7 C15 C6 -1.8(4)
C21 C10 C16 S2 -177.09(17)
C21 C10 C16 C9 0.6(3)
C21 C11 C18 C6 -0.2(4)
C22 C13 C17 C19 0.9(4)
